data_2023357
loop_
_publ_author_name
'Smirnov, Daniil E.'
'Morozov, Oleg S.'
'Afanasyeva, Ekaterina S.'
'Avdeev, Viktor V.'

_publ_section_title
;
 Synthesis and crystal structures of
 4,4&#x2032;-methylenebis(2,6-diethylaniline) and
 4,4&#x2032;-methylenebis(3-chloro-2,6-diethylaniline)
;
_journal_issue 2
_journal_name_full 'Acta Crystallographica Section E Crystallographic Communications'
_journal_paper_doi 10.1107/S2056989025000234
_journal_volume 81
_journal_year 2025
_chemical_formula_iupac 'C21 H28 Cl2 N2'
_chemical_formula_moiety 'C21 H28 Cl2 N2'
_chemical_formula_sum 'C21 H28 Cl2 N2'
_chemical_formula_weight 379.35
_chemical_name_common
;
4,4'-Methylenebis(3-chloro-2,6-diethylaniline)
;
_chemical_name_systematic
;
4,4'-(MethAnediyl)bis(3-chloro-2,6-diethylaniline)
;
_space_group_crystal_system triclinic
_space_group_IT_number 2
_space_group_name_Hall '-P 1'
_space_group_name_H-M_alt 'P -1'
_atom_sites_solution_primary direct
_atom_sites_solution_secondary difmap
_audit_creation_method SHELXL-2019/3
_cell_angle_alpha 69.352(11)
_cell_angle_beta 77.257(12)
_cell_angle_gamma 87.670(8)
_cell_formula_units_Z 2
_cell_length_a 8.993(3)
_cell_length_b 9.6540(13)
_cell_length_c 12.216(4)
_cell_measurement_reflns_used 5979
_cell_measurement_temperature 100(2)
_cell_measurement_theta_max 30.985
_cell_measurement_theta_min 1.674
_cell_volume 967.2(5)
_computing_cell_refinement
;
<i>XDS</i> (Kabsch, 2010)
;
_computing_data_collection
;
<i>Marccd</i> (Doyle, 2011)
;
_computing_data_reduction
;
<i>XDS</i> (Kabsch, 2010)
;
_computing_molecular_graphics
;
Olex2 1.3 (Dolomanov <i>et al.</i>,  2009)
;
_computing_publication_material
;
Olex2 1.3 (Dolomanov <i>et al.</i>,  2009)
;
_computing_structure_refinement
;
<i>SHELXL2019/3</i> (Sheldrick, 2015b)
;
_computing_structure_solution
;
<i>SHELXT2014/5</i> (Sheldrick, 2015a)
;
_diffrn_ambient_temperature 100(2)
_diffrn_measured_fraction_theta_full 0.984
_diffrn_measured_fraction_theta_max 0.976
_diffrn_measurement_device_type 'Rayonix SX165 CCD'
_diffrn_measurement_method \f
_diffrn_radiation_type synchrotron
_diffrn_radiation_wavelength 0.75268
_diffrn_reflns_av_R_equivalents 0.0530
_diffrn_reflns_av_unetI/netI 0.0506
_diffrn_reflns_limit_h_max 12
_diffrn_reflns_limit_h_min -12
_diffrn_reflns_limit_k_max 13
_diffrn_reflns_limit_k_min -13
_diffrn_reflns_limit_l_max 16
_diffrn_reflns_limit_l_min -16
_diffrn_reflns_number 17607
_diffrn_reflns_theta_full 26.847
_diffrn_reflns_theta_max 30.520
_diffrn_reflns_theta_min 2.390
_exptl_absorpt_coefficient_mu 0.398
_exptl_absorpt_correction_T_max 1.000
_exptl_absorpt_correction_T_min 0.001
_exptl_absorpt_correction_type empirical
_exptl_absorpt_process_details
;
[<i>XDS</i> (Kabsch, 2010)]
;
_exptl_crystal_colour colourless
_exptl_crystal_density_diffrn 1.303
_exptl_crystal_description plate
_exptl_crystal_F_000 404
_exptl_crystal_size_max 0.190
_exptl_crystal_size_mid 0.120
_exptl_crystal_size_min 0.050
_refine_diff_density_max 0.640
_refine_diff_density_min -0.558
_refine_ls_extinction_coef 0.090(12)
_refine_ls_extinction_expression Fc^*^=kFc[1+0.001xFc^2^\l^3^/sin(2\q)]^-1/4^
_refine_ls_extinction_method
;
SHELXL-2019/2 (Sheldrick 2015b)
;
_refine_ls_goodness_of_fit_ref 1.050
_refine_ls_hydrogen_treatment constr
_refine_ls_matrix_type full
_refine_ls_number_parameters 243
_refine_ls_number_reflns 4844
_refine_ls_number_restraints 0
_refine_ls_restrained_S_all 1.050
_refine_ls_R_factor_all 0.0643
_refine_ls_R_factor_gt 0.0506
_refine_ls_shift/su_max 0.001
_refine_ls_shift/su_mean 0.000
_refine_ls_structure_factor_coef Fsqd
_refine_ls_weighting_details 'w=1/[\s^2^(Fo^2^)+(0.0847P)^2^+0.2296P] where P=(Fo^2^+2Fc^2^)/3'
_refine_ls_weighting_scheme calc
_refine_ls_wR_factor_gt 0.1375
_refine_ls_wR_factor_ref 0.1471
_reflns_number_gt 3879
_reflns_number_total 4844
_reflns_threshold_expression 'I > 2\s(I)'
_cod_data_source_file ny2009.cif
_cod_data_source_block 2
_cod_database_code 2023357
_shelx_space_group_comment
;
The symmetry employed for this shelxl refinement is uniquely defined
by the following loop, which should always be used as a source of
symmetry information in preference to the above space-group names.
They are only intended as comments.
;
_shelx_estimated_absorpt_t_min 0.928
_shelx_estimated_absorpt_t_max 0.980

loop_
_space_group_symop_operation_xyz
'x, y, z'
'-x, -y, -z'

loop_
_atom_site_type_symbol
_atom_site_label
_atom_site_fract_x
_atom_site_fract_y
_atom_site_fract_z
_atom_site_U_iso_or_equiv
_atom_site_adp_type
_atom_site_calc_flag
_atom_site_occupancy
_atom_site_disorder_assembly
_atom_site_disorder_group
Cl Cl1 0.60707(6) 1.01312(5) 0.11839(5) 0.04260(17) Uani d 1 . .
Cl Cl2 0.57096(6) 0.36463(6) 0.14187(5) 0.03812(19) Uani d 0.920(2) A 1
Cl Cl2' 0.4357(7) 0.8207(7) 0.3210(6) 0.0426(19) Uani d 0.080(2) A 2
N N1 1.1478(2) 0.8869(2) 0.18791(17) 0.0425(4) Uani d 1 . .
H H1A 1.162855 0.983508 0.163730 0.051 Uiso d 1 . .
H H1B 1.220754 0.824611 0.182099 0.051 Uiso d 1 . .
N N2 0.2511(2) 0.3094(2) 0.56093(16) 0.0444(4) Uani d 1 . .
H H2A 0.232317 0.332820 0.625941 0.053 Uiso d 1 . .
H H2B 0.268619 0.216227 0.569476 0.053 Uiso d 1 . .
C C1 1.0157(2) 0.8455(2) 0.16291(16) 0.0348(4) Uani d 1 . .
C C2 1.0027(2) 0.7044(2) 0.15586(16) 0.0335(4) Uani d 1 . .
C C3 0.8665(2) 0.6623(2) 0.13837(16) 0.0319(4) Uani d 1 . .
H H3 0.857145 0.566189 0.135205 0.038 Uiso calc 1 . .
C C4 0.7421(2) 0.7542(2) 0.12515(15) 0.0307(3) Uani d 1 . .
C C5 0.7613(2) 0.8934(2) 0.13066(16) 0.0326(4) Uani d 1 . .
C C6 0.8947(2) 0.9433(2) 0.14874(16) 0.0340(4) Uani d 1 . .
C C7 1.1390(2) 0.6070(2) 0.16344(18) 0.0382(4) Uani d 1 . .
H H7A 1.229620 0.666353 0.106943 0.046 Uiso calc 1 . .
H H7B 1.157666 0.578413 0.245303 0.046 Uiso calc 1 . .
C C8 1.1257(3) 0.4681(3) 0.1365(2) 0.0443(5) Uani d 1 . .
H H8A 1.105026 0.494073 0.056275 0.066 Uiso calc 1 . .
H H8B 1.041972 0.403709 0.196063 0.066 Uiso calc 1 . .
H H8C 1.221399 0.416063 0.139488 0.066 Uiso calc 1 . .
C C9 0.9082(3) 1.0940(2) 0.15711(18) 0.0405(4) Uani d 1 . .
H H9A 0.842955 1.162596 0.108485 0.049 Uiso calc 1 . .
H H9B 1.015074 1.132801 0.123406 0.049 Uiso calc 1 . .
C C10 0.8605(3) 1.0892(2) 0.28658(19) 0.0459(5) Uani d 1 . .
H H10A 0.870197 1.189198 0.288216 0.069 Uiso calc 1 . .
H H10B 0.926583 1.023404 0.334555 0.069 Uiso calc 1 . .
H H10C 0.754312 1.052072 0.319926 0.069 Uiso calc 1 . .
C C11 0.5968(2) 0.6974(2) 0.10932(16) 0.0318(4) Uani d 1 . .
H H11A 0.622748 0.646743 0.050261 0.038 Uiso calc 1 . .
H H11B 0.533729 0.782290 0.077199 0.038 Uiso calc 1 . .
C C12 0.5054(2) 0.5907(2) 0.22658(16) 0.0301(3) Uani d 1 . .
C C13 0.4873(2) 0.4395(2) 0.25223(16) 0.0312(4) Uani d 1 . .
H H13 0.531639 0.400676 0.191570 0.037 Uiso calc 0.080(2) A 2
C C14 0.4072(2) 0.3412(2) 0.36264(17) 0.0343(4) Uani d 1 . .
C C15 0.3368(2) 0.4002(2) 0.45127(16) 0.0345(4) Uani d 1 . .
C C16 0.3530(2) 0.5527(2) 0.42903(17) 0.0338(4) Uani d 1 . .
C C17 0.4371(2) 0.6427(2) 0.31877(16) 0.0316(4) Uani d 1 . .
H H17 0.449079 0.745242 0.304869 0.038 Uiso calc 0.920(2) A 1
C C18 0.3987(3) 0.1759(2) 0.3901(2) 0.0413(4) Uani d 1 . .
H H18A 0.403956 0.124330 0.474962 0.050 Uiso calc 1 . .
H H18B 0.488723 0.148971 0.339552 0.050 Uiso calc 1 . .
C C19 0.2542(3) 0.1209(3) 0.3690(2) 0.0524(6) Uani d 1 . .
H H19A 0.250468 0.167582 0.284280 0.079 Uiso calc 1 . .
H H19B 0.164323 0.146679 0.418874 0.079 Uiso calc 1 . .
H H19C 0.255270 0.013057 0.390275 0.079 Uiso calc 1 . .
C C20 0.2797(2) 0.6213(3) 0.52112(19) 0.0410(4) Uani d 1 . .
H H20A 0.334078 0.716805 0.502372 0.049 Uiso calc 1 . .
H H20B 0.291900 0.555093 0.601287 0.049 Uiso calc 1 . .
C C21 0.1098(3) 0.6484(3) 0.5257(2) 0.0481(5) Uani d 1 . .
H H21A 0.096024 0.709184 0.445546 0.072 Uiso calc 1 . .
H H21B 0.071381 0.700143 0.581735 0.072 Uiso calc 1 . .
H H21C 0.053358 0.553298 0.552671 0.072 Uiso calc 1 . .

loop_
_atom_site_aniso_label
_atom_site_aniso_U_11
_atom_site_aniso_U_22
_atom_site_aniso_U_33
_atom_site_aniso_U_12
_atom_site_aniso_U_13
_atom_site_aniso_U_23
Cl1 0.0462(3) 0.0385(3) 0.0499(3) 0.0102(2) -0.0180(2) -0.0203(2)
Cl2 0.0439(3) 0.0365(3) 0.0389(3) 0.0056(2) -0.0091(2) -0.0197(2)
Cl2' 0.035(3) 0.045(3) 0.058(4) 0.005(2) -0.017(3) -0.027(3)
N1 0.0361(9) 0.0487(10) 0.0464(9) -0.0057(7) -0.0128(7) -0.0182(8)
N2 0.0486(10) 0.0485(10) 0.0345(8) -0.0073(8) -0.0085(8) -0.0122(7)
C1 0.0338(9) 0.0434(10) 0.0289(8) -0.0044(7) -0.0075(7) -0.0137(7)
C2 0.0320(9) 0.0408(9) 0.0305(8) 0.0035(7) -0.0093(7) -0.0149(7)
C3 0.0337(9) 0.0362(8) 0.0300(8) 0.0027(7) -0.0103(7) -0.0148(7)
C4 0.0298(8) 0.0356(8) 0.0274(8) 0.0002(7) -0.0070(7) -0.0116(7)
C5 0.0348(9) 0.0340(8) 0.0304(8) 0.0029(7) -0.0092(7) -0.0120(7)
C6 0.0381(9) 0.0350(9) 0.0293(8) -0.0039(7) -0.0073(7) -0.0114(7)
C7 0.0323(9) 0.0482(10) 0.0388(10) 0.0058(8) -0.0127(8) -0.0187(8)
C8 0.0408(10) 0.0486(11) 0.0487(11) 0.0104(9) -0.0149(9) -0.0216(9)
C9 0.0483(11) 0.0367(9) 0.0371(10) -0.0071(8) -0.0092(9) -0.0132(8)
C10 0.0581(13) 0.0417(10) 0.0409(10) -0.0098(9) -0.0078(10) -0.0187(9)
C11 0.0316(8) 0.0352(8) 0.0312(8) 0.0010(7) -0.0100(7) -0.0130(7)
C12 0.0274(8) 0.0348(8) 0.0323(8) 0.0031(6) -0.0115(7) -0.0142(7)
C13 0.0305(8) 0.0357(8) 0.0324(8) 0.0031(7) -0.0118(7) -0.0152(7)
C14 0.0333(9) 0.0349(9) 0.0385(9) 0.0022(7) -0.0145(8) -0.0137(7)
C15 0.0304(8) 0.0433(10) 0.0310(8) -0.0009(7) -0.0117(7) -0.0115(7)
C16 0.0297(8) 0.0444(10) 0.0340(9) 0.0043(7) -0.0126(7) -0.0188(8)
C17 0.0300(8) 0.0353(8) 0.0353(9) 0.0037(7) -0.0130(7) -0.0161(7)
C18 0.0446(11) 0.0336(9) 0.0457(11) 0.0016(8) -0.0141(9) -0.0116(8)
C19 0.0611(14) 0.0389(10) 0.0621(14) -0.0052(10) -0.0253(12) -0.0160(10)
C20 0.0382(10) 0.0556(12) 0.0385(10) 0.0054(9) -0.0122(8) -0.0258(9)
C21 0.0411(11) 0.0651(14) 0.0501(12) 0.0083(10) -0.0120(9) -0.0344(11)

loop_
_atom_type_symbol
_atom_type_description
_atom_type_scat_dispersion_real
_atom_type_scat_dispersion_imag
_atom_type_scat_source
C C 0.0027 0.0018 'International Tables Vol C Tables 4.2.6.8 and 6.1.1.4'
H H 0.0000 0.0000 'International Tables Vol C Tables 4.2.6.8 and 6.1.1.4'
Cl Cl 0.1626 0.1783 'International Tables Vol C Tables 4.2.6.8 and 6.1.1.4'
N N 0.0071 0.0037 'International Tables Vol C Tables 4.2.6.8 and 6.1.1.4'

loop_
_geom_angle_atom_site_label_1
_geom_angle_atom_site_label_2
_geom_angle_atom_site_label_3
_geom_angle_site_symmetry_1
_geom_angle_site_symmetry_3
_geom_angle
_geom_angle_publ_flag
C1 N1 H1A . . 113.1 ?
C1 N1 H1B . . 111.5 ?
H1A N1 H1B . . 124.1 ?
C15 N2 H2A . . 123.3 ?
C15 N2 H2B . . 109.2 ?
H2A N2 H2B . . 117.7 ?
N1 C1 C2 . . 119.48(18) ?
N1 C1 C6 . . 119.95(18) ?
C2 C1 C6 . . 120.54(17) ?
C3 C2 C1 . . 118.41(17) ?
C3 C2 C7 . . 122.75(17) ?
C1 C2 C7 . . 118.81(17) ?
C2 C3 C4 . . 123.40(17) ?
C2 C3 H3 . . 118.3 ?
C4 C3 H3 . . 118.3 ?
C5 C4 C3 . . 116.10(16) ?
C5 C4 C11 . . 124.22(16) ?
C3 C4 C11 . . 119.66(16) ?
C4 C5 C6 . . 123.76(17) ?
C4 C5 Cl1 . . 118.40(14) ?
C6 C5 Cl1 . . 117.81(14) ?
C5 C6 C1 . . 117.77(17) ?
C5 C6 C9 . . 121.62(18) ?
C1 C6 C9 . . 120.57(17) ?
C8 C7 C2 . . 115.95(16) ?
C8 C7 H7A . . 108.3 ?
C2 C7 H7A . . 108.3 ?
C8 C7 H7B . . 108.3 ?
C2 C7 H7B . . 108.3 ?
H7A C7 H7B . . 107.4 ?
C7 C8 H8A . . 109.5 ?
C7 C8 H8B . . 109.5 ?
H8A C8 H8B . . 109.5 ?
C7 C8 H8C . . 109.5 ?
H8A C8 H8C . . 109.5 ?
H8B C8 H8C . . 109.5 ?
C6 C9 C10 . . 111.93(17) ?
C6 C9 H9A . . 109.2 ?
C10 C9 H9A . . 109.2 ?
C6 C9 H9B . . 109.2 ?
C10 C9 H9B . . 109.2 ?
H9A C9 H9B . . 107.9 ?
C9 C10 H10A . . 109.5 ?
C9 C10 H10B . . 109.5 ?
H10A C10 H10B . . 109.5 ?
C9 C10 H10C . . 109.5 ?
H10A C10 H10C . . 109.5 ?
H10B C10 H10C . . 109.5 ?
C4 C11 C12 . . 111.77(14) ?
C4 C11 H11A . . 109.3 ?
C12 C11 H11A . . 109.3 ?
C4 C11 H11B . . 109.3 ?
C12 C11 H11B . . 109.3 ?
H11A C11 H11B . . 107.9 ?
C13 C12 C17 . . 116.00(17) ?
C13 C12 C11 . . 124.17(16) ?
C17 C12 C11 . . 119.80(16) ?
C12 C13 C14 . . 123.61(17) ?
C12 C13 Cl2 . . 118.97(14) ?
C14 C13 Cl2 . . 117.41(14) ?
C12 C13 H13 . . 118.2 ?
C14 C13 H13 . . 118.2 ?
C13 C14 C15 . . 118.00(17) ?
C13 C14 C18 . . 122.08(18) ?
C15 C14 C18 . . 119.89(18) ?
N2 C15 C16 . . 119.08(18) ?
N2 C15 C14 . . 120.80(18) ?
C16 C15 C14 . . 120.12(18) ?
C17 C16 C15 . . 118.63(17) ?
C17 C16 C20 . . 119.26(18) ?
C15 C16 C20 . . 122.10(18) ?
C16 C17 C12 . . 123.59(17) ?
C16 C17 Cl2' . . 107.0(3) ?
C12 C17 Cl2' . . 129.4(3) ?
C16 C17 H17 . . 118.2 ?
C12 C17 H17 . . 118.2 ?
C14 C18 C19 . . 113.90(17) ?
C14 C18 H18A . . 108.8 ?
C19 C18 H18A . . 108.8 ?
C14 C18 H18B . . 108.8 ?
C19 C18 H18B . . 108.8 ?
H18A C18 H18B . . 107.7 ?
C18 C19 H19A . . 109.5 ?
C18 C19 H19B . . 109.5 ?
H19A C19 H19B . . 109.5 ?
C18 C19 H19C . . 109.5 ?
H19A C19 H19C . . 109.5 ?
H19B C19 H19C . . 109.5 ?
C16 C20 C21 . . 113.45(16) ?
C16 C20 H20A . . 108.9 ?
C21 C20 H20A . . 108.9 ?
C16 C20 H20B . . 108.9 ?
C21 C20 H20B . . 108.9 ?
H20A C20 H20B . . 107.7 ?
C20 C21 H21A . . 109.5 ?
C20 C21 H21B . . 109.5 ?
H21A C21 H21B . . 109.5 ?
C20 C21 H21C . . 109.5 ?
H21A C21 H21C . . 109.5 ?
H21B C21 H21C . . 109.5 ?

loop_
_geom_bond_atom_site_label_1
_geom_bond_atom_site_label_2
_geom_bond_site_symmetry_2
_geom_bond_distance
_geom_bond_publ_flag
Cl1 C5 . 1.7666(19) ?
Cl2 C13 . 1.7614(19) ?
Cl2' C17 . 1.728(6) ?
N1 C1 . 1.395(2) ?
N1 H1A . 0.8801 ?
N1 H1B . 0.8801 ?
N2 C15 . 1.389(3) ?
N2 H2A . 0.8802 ?
N2 H2B . 0.8799 ?
C1 C2 . 1.406(3) ?
C1 C6 . 1.410(3) ?
C2 C3 . 1.389(2) ?
C2 C7 . 1.513(3) ?
C3 C4 . 1.401(2) ?
C3 H3 . 0.9500 ?
C4 C5 . 1.388(2) ?
C4 C11 . 1.513(2) ?
C5 C6 . 1.400(3) ?
C6 C9 . 1.506(3) ?
C7 C8 . 1.504(3) ?
C7 H7A . 0.9900 ?
C7 H7B . 0.9900 ?
C8 H8A . 0.9800 ?
C8 H8B . 0.9800 ?
C8 H8C . 0.9800 ?
C9 C10 . 1.529(3) ?
C9 H9A . 0.9900 ?
C9 H9B . 0.9900 ?
C10 H10A . 0.9800 ?
C10 H10B . 0.9800 ?
C10 H10C . 0.9800 ?
C11 C12 . 1.516(3) ?
C11 H11A . 0.9900 ?
C11 H11B . 0.9900 ?
C12 C13 . 1.389(2) ?
C12 C17 . 1.402(2) ?
C13 C14 . 1.401(3) ?
C13 H13 . 0.9500 ?
C14 C15 . 1.415(3) ?
C14 C18 . 1.511(3) ?
C15 C16 . 1.407(3) ?
C16 C17 . 1.386(3) ?
C16 C20 . 1.517(3) ?
C17 H17 . 0.9500 ?
C18 C19 . 1.529(3) ?
C18 H18A . 0.9900 ?
C18 H18B . 0.9900 ?
C19 H19A . 0.9800 ?
C19 H19B . 0.9800 ?
C19 H19C . 0.9800 ?
C20 C21 . 1.531(3) ?
C20 H20A . 0.9900 ?
C20 H20B . 0.9900 ?
C21 H21A . 0.9800 ?
C21 H21B . 0.9800 ?
C21 H21C . 0.9800 ?

loop_
_geom_hbond_atom_site_label_D
_geom_hbond_atom_site_label_H
_geom_hbond_atom_site_label_A
_geom_hbond_site_symmetry_A
_geom_hbond_distance_DH
_geom_hbond_distance_HA
_geom_hbond_distance_DA
_geom_hbond_angle_DHA
_geom_hbond_publ_flag
N2 H2A Cg1 2_666 0.88 2.63 3.327(2) 137 yes
C7 H7B Cg2 1_655 0.99 2.83 3.579(2) 133 yes
C20 H20B Cg2 2_666 0.99 2.81 3.434(2) 132 yes

loop_
_geom_torsion_atom_site_label_1
_geom_torsion_atom_site_label_2
_geom_torsion_atom_site_label_3
_geom_torsion_atom_site_label_4
_geom_torsion_site_symmetry_1
_geom_torsion_site_symmetry_2
_geom_torsion_site_symmetry_3
_geom_torsion_site_symmetry_4
_geom_torsion
_geom_torsion_publ_flag
N1 C1 C2 C3 . . . . 176.01(17) ?
C6 C1 C2 C3 . . . . -1.9(3) ?
N1 C1 C2 C7 . . . . -6.0(3) ?
C6 C1 C2 C7 . . . . 176.03(17) ?
C1 C2 C3 C4 . . . . 1.2(3) ?
C7 C2 C3 C4 . . . . -176.68(17) ?
C2 C3 C4 C5 . . . . -0.1(3) ?
C2 C3 C4 C11 . . . . -178.58(17) ?
C3 C4 C5 C6 . . . . -0.3(3) ?
C11 C4 C5 C6 . . . . 178.12(17) ?
C3 C4 C5 Cl1 . . . . -178.45(13) ?
C11 C4 C5 Cl1 . . . . -0.1(2) ?
C4 C5 C6 C1 . . . . -0.5(3) ?
Cl1 C5 C6 C1 . . . . 177.74(14) ?
C4 C5 C6 C9 . . . . -178.43(18) ?
Cl1 C5 C6 C9 . . . . -0.2(2) ?
N1 C1 C6 C5 . . . . -176.37(17) ?
C2 C1 C6 C5 . . . . 1.6(3) ?
N1 C1 C6 C9 . . . . 1.6(3) ?
C2 C1 C6 C9 . . . . 179.58(17) ?
C3 C2 C7 C8 . . . . 6.9(3) ?
C1 C2 C7 C8 . . . . -170.95(19) ?
C5 C6 C9 C10 . . . . 91.6(2) ?
C1 C6 C9 C10 . . . . -86.4(2) ?
C5 C4 C11 C12 . . . . -102.4(2) ?
C3 C4 C11 C12 . . . . 76.0(2) ?
C4 C11 C12 C13 . . . . -109.95(18) ?
C4 C11 C12 C17 . . . . 67.9(2) ?
C17 C12 C13 C14 . . . . -0.3(2) ?
C11 C12 C13 C14 . . . . 177.54(16) ?
C17 C12 C13 Cl2 . . . . -179.42(12) ?
C11 C12 C13 Cl2 . . . . -1.5(2) ?
C12 C13 C14 C15 . . . . 2.1(3) ?
Cl2 C13 C14 C15 . . . . -178.78(13) ?
C12 C13 C14 C18 . . . . -175.87(16) ?
Cl2 C13 C14 C18 . . . . 3.2(2) ?
C13 C14 C15 N2 . . . . 177.64(16) ?
C18 C14 C15 N2 . . . . -4.3(3) ?
C13 C14 C15 C16 . . . . -2.3(3) ?
C18 C14 C15 C16 . . . . 175.74(16) ?
N2 C15 C16 C17 . . . . -179.18(16) ?
C14 C15 C16 C17 . . . . 0.8(3) ?
N2 C15 C16 C20 . . . . 0.0(3) ?
C14 C15 C16 C20 . . . . 179.95(16) ?
C15 C16 C17 C12 . . . . 1.1(3) ?
C20 C16 C17 C12 . . . . -178.07(15) ?
C15 C16 C17 Cl2' . . . . -179.6(2) ?
C20 C16 C17 Cl2' . . . . 1.2(3) ?
C13 C12 C17 C16 . . . . -1.4(2) ?
C11 C12 C17 C16 . . . . -179.33(16) ?
C13 C12 C17 Cl2' . . . . 179.5(3) ?
C11 C12 C17 Cl2' . . . . 1.6(3) ?
C13 C14 C18 C19 . . . . -96.4(2) ?
C15 C14 C18 C19 . . . . 85.6(2) ?
C17 C16 C20 C21 . . . . 99.5(2) ?
C15 C16 C20 C21 . . . . -79.7(2) ?
